data_7718903
loop_
_publ_author_name
'Anzai, Togo'
'Sugamata, Koh'
'Morisako, Shogo'
'Sasamori, Takahiro'

_publ_section_title
;
 Structural characterization of a dicoordinated bis(ferrocenyl)aluminum
 cation.
;
_journal_issue 27
_journal_name_full 'Dalton transactions (Cambridge, England : 2003)'
_journal_page_first 10667
_journal_page_last 10672
_journal_paper_doi 10.1039/d5dt00966a
_journal_volume 54
_journal_year 2025
_chemical_absolute_configuration ad
_chemical_formula_moiety 'C76 H98 Cl Fe2 Ga, 0.5 (C6 H14)'
_chemical_formula_sum 'C79 H105 Cl Fe2 Ga'
_chemical_formula_weight 1271.49
_space_group_crystal_system monoclinic
_space_group_IT_number 5
_space_group_name_Hall 'C 2y'
_space_group_name_H-M_alt 'C 1 2 1'
_atom_sites_solution_hydrogens geom
_audit_block_doi 10.5517/ccdc.csd.cc2myr4h
_audit_creation_method SHELXL-2018/1
_audit_update_record
;
2025-04-06 deposited with the CCDC.	2025-06-13 downloaded from the CCDC.
;
_cell_angle_alpha 90
_cell_angle_beta 142.351(19)
_cell_angle_gamma 90
_cell_formula_units_Z 4
_cell_length_a 41.557(4)
_cell_length_b 11.1345(2)
_cell_length_c 24.701(2)
_cell_measurement_reflns_used 31852
_cell_measurement_temperature 103(2)
_cell_measurement_theta_max 29.2190
_cell_measurement_theta_min 1.9980
_cell_volume 6981(3)
_computing_cell_refinement 'CrysAlisPro 1.171.43.90 (Rigaku Oxford Diffraction, 2023)'
_computing_data_collection 'APEX2 (Bruker AXS, 2006)'
_computing_data_reduction 'CrysAlisPro 1.171.43.90 (Rigaku Oxford Diffraction, 2023)'
_computing_molecular_graphics 'Yadokari-XG 2011 (Wakita Nemoto et al., 2011)'
_computing_publication_material 'Yadokari-XG 2011 (Wakita Nemoto et al., 2011)'
_computing_structure_refinement 'SHELXL-2018/1 (Sheldrick, 2018)'
_computing_structure_solution 'SHELXT-2018/1 (Sheldrick, 2018)'
_diffrn_ambient_temperature 103(2)
_diffrn_detector_area_resol_mean 8.333
_diffrn_measured_fraction_theta_full 0.999
_diffrn_measured_fraction_theta_max 0.960
_diffrn_measurement_device_type 'Bruker D8 goniometer'
_diffrn_measurement_method 'phi and omega scans'
_diffrn_radiation_monochromator 'multilayered confocal mirror'
_diffrn_radiation_source 'rotating anode X-ray tube'
_diffrn_radiation_type MoK\a
_diffrn_radiation_wavelength 0.71073
_diffrn_reflns_av_R_equivalents 0.0521
_diffrn_reflns_av_unetI/netI 0.0501
_diffrn_reflns_Laue_measured_fraction_full 0.999
_diffrn_reflns_Laue_measured_fraction_max 0.960
_diffrn_reflns_limit_h_max 56
_diffrn_reflns_limit_h_min -56
_diffrn_reflns_limit_k_max 15
_diffrn_reflns_limit_k_min -15
_diffrn_reflns_limit_l_max 33
_diffrn_reflns_limit_l_min -32
_diffrn_reflns_number 64533
_diffrn_reflns_point_group_measured_fraction_full 1.000
_diffrn_reflns_point_group_measured_fraction_max 0.937
_diffrn_reflns_theta_full 25.242
_diffrn_reflns_theta_max 29.225
_diffrn_reflns_theta_min 1.967
_exptl_absorpt_coefficient_mu 0.873
_exptl_absorpt_correction_T_max 0.983
_exptl_absorpt_correction_T_min 0.903
_exptl_absorpt_correction_type multi-scan
_exptl_absorpt_process_details
;
CrysAlisPro 1.171.43.90 (Rigaku Oxford Diffraction, 2023)
Empirical absorption correction using spherical harmonics,
implemented in SCALE3 ABSPACK scaling algorithm.
;
_exptl_crystal_colour orange
_exptl_crystal_density_diffrn 1.210
_exptl_crystal_description prism
_exptl_crystal_F_000 2716
_exptl_crystal_size_max 0.120
_exptl_crystal_size_mid 0.030
_exptl_crystal_size_min 0.020
_refine_diff_density_max 1.211
_refine_diff_density_min -0.606
_refine_diff_density_rms 0.099
_refine_ls_abs_structure_details
;
 Flack x determined using 6028 quotients [(I+)-(I-)]/[(I+)+(I-)]
 (Parsons, Flack and Wagner, Acta Cryst. B69 (2013) 249-259).
;
_refine_ls_abs_structure_Flack -0.011(6)
_refine_ls_extinction_method none
_refine_ls_goodness_of_fit_ref 1.099
_refine_ls_hydrogen_treatment constr
_refine_ls_matrix_type full
_refine_ls_number_parameters 831
_refine_ls_number_reflns 17778
_refine_ls_number_restraints 199
_refine_ls_restrained_S_all 1.099
_refine_ls_R_factor_all 0.0684
_refine_ls_R_factor_gt 0.0530
_refine_ls_shift/su_max 0.001
_refine_ls_shift/su_mean 0.000
_refine_ls_structure_factor_coef Fsqd
_refine_ls_weighting_details 'w=1/[\s^2^(Fo^2^)+(0.0627P)^2^+14.1596P] where P=(Fo^2^+2Fc^2^)/3'
_refine_ls_weighting_scheme calc
_refine_ls_wR_factor_gt 0.1227
_refine_ls_wR_factor_ref 0.1307
_reflns_Friedel_coverage 0.862
_reflns_Friedel_fraction_full 1.000
_reflns_Friedel_fraction_max 0.912
_reflns_number_gt 15213
_reflns_number_total 17778
_reflns_threshold_expression 'I > 2\s(I)'
_cod_data_source_file d5dt00966a3.cif
_cod_data_source_block sFc_migFc_GaCl
_cod_depositor_comments 'Adding full bibliography for 7718900--7718905.cif.'
_cod_original_cell_volume 6981(2)
_cod_original_sg_symbol_H-M 'C 2'
_cod_database_code 7718903
_shelx_shelxl_version_number 2018/1
_shelx_space_group_comment
;
The symmetry employed for this shelxl refinement is uniquely defined
by the following loop, which should always be used as a source of
symmetry information in preference to the above space-group names.
They are only intended as comments.
;
_shelx_estimated_absorpt_t_min 0.903
_shelx_estimated_absorpt_t_max 0.983

loop_
_space_group_symop_operation_xyz
'x, y, z'
'-x, y, -z'
'x+1/2, y+1/2, z'
'-x+1/2, y+1/2, -z'

loop_
_atom_site_label
_atom_site_type_symbol
_atom_site_fract_x
_atom_site_fract_y
_atom_site_fract_z
_atom_site_U_iso_or_equiv
_atom_site_adp_type
_atom_site_occupancy
_atom_site_site_symmetry_order
_atom_site_calc_flag
_atom_site_refinement_flags_posn
_atom_site_refinement_flags_adp
_atom_site_refinement_flags_occupancy
_atom_site_disorder_assembly
_atom_site_disorder_group
Ga1 Ga 0.68343(2) 0.35282(5) 0.66021(3) 0.01707(12) Uani 1 1 d . . . . .
Cl1 Cl 0.62804(6) 0.24525(12) 0.53950(9) 0.0283(3) Uani 1 1 d . . . . .
C1 C 0.75077(19) 0.2859(4) 0.7696(3) 0.0143(9) Uani 1 1 d . . . . .
C2 C 0.7657(2) 0.2779(4) 0.8457(3) 0.0145(9) Uani 1 1 d . . . . .
C3 C 0.8174(2) 0.2279(4) 0.9172(3) 0.0183(10) Uani 1 1 d . . . . .
H1 H 0.836670 0.211748 0.974966 0.022 Uiso 1 1 calc R U . . .
C4 C 0.8352(2) 0.2065(4) 0.8873(3) 0.0181(10) Uani 1 1 d . . . . .
H2 H 0.868347 0.173576 0.921722 0.022 Uiso 1 1 calc R U . . .
C5 C 0.7948(2) 0.2426(4) 0.7970(3) 0.0160(9) Uani 1 1 d . . . . .
C6 C 0.73322(19) 0.3247(4) 0.8467(3) 0.0156(9) Uani 1 1 d . . . . .
C7 C 0.7540(2) 0.4077(4) 0.9103(3) 0.0165(9) Uani 1 1 d . . . . .
H3 H 0.790497 0.426222 0.957102 0.020 Uiso 1 1 calc R U . . .
C8 C 0.7229(2) 0.4646(4) 0.9075(3) 0.0194(10) Uani 1 1 d . . . . .
C9 C 0.6697(2) 0.4343(5) 0.8385(4) 0.0197(10) Uani 1 1 d . . . . .
H4 H 0.647986 0.472297 0.835761 0.024 Uiso 1 1 calc R U . . .
C10 C 0.64685(19) 0.3503(5) 0.7729(3) 0.0189(9) Uani 1 1 d . . . . .
C11 C 0.6797(2) 0.2960(4) 0.7789(3) 0.0179(10) Uani 1 1 d . . . . .
H5 H 0.665387 0.237864 0.735821 0.021 Uiso 1 1 calc R U . . .
C12 C 0.7472(2) 0.5597(5) 0.9772(4) 0.0249(11) Uani 1 1 d . . . . .
C13 C 0.7639(3) 0.6676(6) 0.9652(5) 0.0404(16) Uani 1 1 d . . . . .
H6 H 0.788478 0.640965 0.969745 0.061 Uiso 1 1 calc R U . . .
H7 H 0.732766 0.703488 0.906722 0.061 Uiso 1 1 calc R U . . .
H8 H 0.781190 0.727244 1.011309 0.061 Uiso 1 1 calc R U . . .
C14 C 0.7091(3) 0.6027(7) 0.9699(5) 0.0410(16) Uani 1 1 d . . . . .
H9 H 0.698049 0.534368 0.977505 0.062 Uiso 1 1 calc R U . . .
H10 H 0.726526 0.662592 1.016026 0.062 Uiso 1 1 calc R U . . .
H11 H 0.678101 0.638836 0.911439 0.062 Uiso 1 1 calc R U . . .
C15 C 0.7958(3) 0.5073(7) 1.0700(4) 0.0416(16) Uani 1 1 d . . . . .
H12 H 0.820802 0.479109 1.075943 0.062 Uiso 1 1 calc R U . . .
H13 H 0.812444 0.569456 1.114459 0.062 Uiso 1 1 calc R U . . .
H14 H 0.785153 0.439903 1.078884 0.062 Uiso 1 1 calc R U . . .
C16 C 0.5882(2) 0.3235(5) 0.6979(4) 0.0254(12) Uani 1 1 d . . . . .
C17 C 0.5572(3) 0.4386(7) 0.6449(5) 0.0425(16) Uani 1 1 d . . . . .
H15 H 0.519399 0.421768 0.596365 0.064 Uiso 1 1 calc R U . . .
H16 H 0.566399 0.499992 0.683900 0.064 Uiso 1 1 calc R U . . .
H17 H 0.566120 0.467849 0.620380 0.064 Uiso 1 1 calc R U . . .
C18 C 0.5750(3) 0.2772(6) 0.7374(5) 0.0363(14) Uani 1 1 d . . . . .
H18 H 0.537272 0.259666 0.689372 0.054 Uiso 1 1 calc R U . . .
H19 H 0.595159 0.203772 0.771369 0.054 Uiso 1 1 calc R U . . .
H20 H 0.584293 0.338507 0.776493 0.054 Uiso 1 1 calc R U . . .
C19 C 0.5705(3) 0.2280(7) 0.6335(5) 0.0441(17) Uani 1 1 d . . . . .
H21 H 0.532531 0.214453 0.586664 0.066 Uiso 1 1 calc R U . . .
H22 H 0.578232 0.255709 0.606971 0.066 Uiso 1 1 calc R U . . .
H23 H 0.589410 0.152874 0.665643 0.066 Uiso 1 1 calc R U . . .
C20 C 0.80098(19) 0.2476(4) 0.7456(3) 0.0159(9) Uani 1 1 d . . . . .
C21 C 0.7634(2) 0.2067(4) 0.6595(3) 0.0166(9) Uani 1 1 d . . . . .
H24 H 0.731956 0.171415 0.630964 0.020 Uiso 1 1 calc R U . . .
C22 C 0.7709(2) 0.2161(5) 0.6135(3) 0.0182(10) Uani 1 1 d . . . . .
C23 C 0.8166(2) 0.2728(5) 0.6565(3) 0.0202(10) Uani 1 1 d . . . . .
H25 H 0.821866 0.281650 0.625578 0.024 Uiso 1 1 calc R U . . .
C24 C 0.85501(19) 0.3169(4) 0.7425(3) 0.0166(9) Uani 1 1 d . . . . .
C25 C 0.84663(19) 0.3024(4) 0.7865(3) 0.0162(9) Uani 1 1 d . . . . .
H26 H 0.872474 0.330471 0.845690 0.019 Uiso 1 1 calc R U . . .
C26 C 0.7299(2) 0.1647(5) 0.5199(3) 0.0220(11) Uani 1 1 d . . . . .
C27 C 0.7143(2) 0.0382(5) 0.5166(4) 0.0305(13) Uani 1 1 d . . . . .
H27 H 0.745392 -0.013863 0.557475 0.046 Uiso 1 1 calc R U . . .
H28 H 0.699763 0.040769 0.534004 0.046 Uiso 1 1 calc R U . . .
H29 H 0.687673 0.006578 0.456209 0.046 Uiso 1 1 calc R U . . .
C28 C 0.7504(3) 0.1590(8) 0.4892(5) 0.0464(19) Uani 1 1 d . . . . .
H30 H 0.760665 0.239644 0.490907 0.070 Uiso 1 1 calc R U . . .
H31 H 0.781116 0.105635 0.528482 0.070 Uiso 1 1 calc R U . . .
H32 H 0.722722 0.127950 0.428441 0.070 Uiso 1 1 calc R U . . .
C29 C 0.6811(3) 0.2446(5) 0.4560(4) 0.0319(13) Uani 1 1 d . . . . .
H33 H 0.690644 0.326187 0.457580 0.048 Uiso 1 1 calc R U . . .
H34 H 0.654530 0.212382 0.395743 0.048 Uiso 1 1 calc R U . . .
H35 H 0.666620 0.246573 0.473538 0.048 Uiso 1 1 calc R U . . .
C30 C 0.9039(2) 0.3819(5) 0.7869(3) 0.0225(10) Uani 1 1 d . U . . .
C31 C 0.8959(6) 0.5110(15) 0.7797(11) 0.036(3) Uani 0.5 1 d . U P A 1
H36 H 0.863887 0.532965 0.717243 0.054 Uiso 0.5 1 calc R U P A 1
H37 H 0.892239 0.534483 0.812873 0.054 Uiso 0.5 1 calc R U P A 1
H38 H 0.926233 0.552470 0.804199 0.054 Uiso 0.5 1 calc R U P A 1
C32 C 0.9522(5) 0.3402(16) 0.8805(9) 0.041(3) Uani 0.5 1 d . U P A 1
H39 H 0.955506 0.252849 0.881273 0.061 Uiso 0.5 1 calc R U P A 1
H40 H 0.983310 0.379140 0.906467 0.061 Uiso 0.5 1 calc R U P A 1
H41 H 0.949316 0.361153 0.915142 0.061 Uiso 0.5 1 calc R U P A 1
C33 C 0.9147(5) 0.3480(14) 0.7392(9) 0.031(2) Uani 0.5 1 d . U P A 1
H42 H 0.920168 0.261202 0.743343 0.046 Uiso 0.5 1 calc R U P A 1
H43 H 0.884309 0.371778 0.676733 0.046 Uiso 0.5 1 calc R U P A 1
H44 H 0.946163 0.390419 0.768425 0.046 Uiso 0.5 1 calc R U P A 1
C34 C 0.8865(6) 0.5084(14) 0.7439(9) 0.028(3) Uani 0.5 1 d . U P A 2
H45 H 0.868433 0.550519 0.749410 0.042 Uiso 0.5 1 calc R U P A 2
H46 H 0.917531 0.554449 0.774210 0.042 Uiso 0.5 1 calc R U P A 2
H47 H 0.862455 0.499870 0.681126 0.042 Uiso 0.5 1 calc R U P A 2
C35 C 0.9442(5) 0.4110(15) 0.8879(8) 0.036(3) Uani 0.5 1 d . U P A 2
H48 H 0.926379 0.457872 0.892309 0.054 Uiso 0.5 1 calc R U P A 2
H49 H 0.957272 0.335713 0.920916 0.054 Uiso 0.5 1 calc R U P A 2
H50 H 0.973844 0.457257 0.912895 0.054 Uiso 0.5 1 calc R U P A 2
C36 C 0.9314(5) 0.3115(13) 0.7819(10) 0.034(3) Uani 0.5 1 d . U P A 2
H51 H 0.962555 0.355827 0.810967 0.051 Uiso 0.5 1 calc R U P A 2
H52 H 0.942407 0.234206 0.811755 0.051 Uiso 0.5 1 calc R U P A 2
H53 H 0.907729 0.297641 0.719627 0.051 Uiso 0.5 1 calc R U P A 2
Fe1 Fe 0.76752(3) 0.11180(6) 0.81169(4) 0.01576(14) Uani 1 1 d . . . . .
C37 C 0.7006(2) 0.0146(5) 0.7108(4) 0.0297(13) Uani 1 1 d . . . . .
H54 H 0.667391 0.046094 0.656038 0.036 Uiso 1 1 calc R U . . .
C38 C 0.7190(2) -0.0011(5) 0.7892(4) 0.0282(12) Uani 1 1 d . . . . .
H55 H 0.700055 0.017736 0.796016 0.034 Uiso 1 1 calc R U . . .
C39 C 0.7704(3) -0.0496(5) 0.8552(4) 0.0303(13) Uani 1 1 d . . . . .
H56 H 0.792230 -0.068341 0.914307 0.036 Uiso 1 1 calc R U . . .
C40 C 0.7838(3) -0.0652(5) 0.8179(4) 0.0292(13) Uani 1 1 d . . . . .
H57 H 0.815975 -0.097032 0.847235 0.035 Uiso 1 1 calc R U . . .
C41 C 0.7409(3) -0.0252(5) 0.7294(4) 0.0312(14) Uani 1 1 d . . . . .
H58 H 0.739256 -0.025038 0.688799 0.037 Uiso 1 1 calc R U . . .
C42 C 0.6554(2) 0.5040(5) 0.6441(4) 0.0179(10) Uani 1 1 d . . . . .
C43 C 0.6099(2) 0.5596(5) 0.5597(4) 0.0230(11) Uani 1 1 d . . . . .
H59 H 0.580573 0.518976 0.505323 0.028 Uiso 1 1 calc R U . . .
C44 C 0.6165(2) 0.6852(5) 0.5718(4) 0.0271(13) Uani 1 1 d . . . . .
H60 H 0.591985 0.743611 0.526783 0.033 Uiso 1 1 calc R U . . .
C45 C 0.6648(3) 0.7094(5) 0.6605(5) 0.0310(14) Uani 1 1 d . . . . .
H61 H 0.678808 0.786987 0.686175 0.037 Uiso 1 1 calc R U . . .
C46 C 0.6895(2) 0.5986(5) 0.7061(3) 0.0209(10) Uani 1 1 d . . . . .
H62 H 0.722930 0.589201 0.767348 0.025 Uiso 1 1 calc R U . . .
Fe2 Fe 0.67561(2) 0.60954(6) 0.60553(4) 0.01397(14) Uani 1 1 d . . . . .
C47 C 0.65662(19) 0.6493(4) 0.5021(3) 0.0143(9) Uani 1 1 d . . . . .
C48 C 0.69935(19) 0.7213(4) 0.5763(3) 0.0135(9) Uani 1 1 d . . . . .
H63 H 0.699420 0.806594 0.577823 0.016 Uiso 1 1 calc R U . . .
C49 C 0.74222(19) 0.6457(4) 0.6481(3) 0.0146(9) Uani 1 1 d . . . . .
C50 C 0.72542(19) 0.5251(4) 0.6180(3) 0.0155(9) Uani 1 1 d . . . . .
H64 H 0.745799 0.455266 0.652245 0.019 Uiso 1 1 calc R U . . .
C51 C 0.6731(2) 0.5267(4) 0.5283(3) 0.0156(9) Uani 1 1 d . . . . .
H65 H 0.652618 0.458268 0.491825 0.019 Uiso 1 1 calc R U . . .
C52 C 0.60313(19) 0.6900(5) 0.4154(3) 0.0164(9) Uani 1 1 d . . . . .
C53 C 0.5872(2) 0.8073(5) 0.4034(3) 0.0186(10) Uani 1 1 d . . . . .
H66 H 0.611977 0.863843 0.449863 0.022 Uiso 1 1 calc R U . . .
C54 C 0.53582(19) 0.8442(5) 0.3249(3) 0.0190(9) Uani 1 1 d . . . . .
C55 C 0.5010(2) 0.7614(5) 0.2575(3) 0.0193(10) Uani 1 1 d . . . . .
H67 H 0.466021 0.786198 0.202993 0.023 Uiso 1 1 calc R U . . .
C56 C 0.5153(2) 0.6417(5) 0.2666(3) 0.0196(10) Uani 1 1 d . . . . .
C57 C 0.56702(19) 0.6087(5) 0.3464(3) 0.0176(9) Uani 1 1 d . . . . .
H68 H 0.577903 0.528502 0.354019 0.021 Uiso 1 1 calc R U . . .
C58 C 0.5200(2) 0.9737(5) 0.3177(4) 0.0233(11) Uani 1 1 d . . . . .
C59 C 0.4620(2) 0.9982(6) 0.2280(4) 0.0351(14) Uani 1 1 d . . . . .
H69 H 0.439913 0.941750 0.218860 0.053 Uiso 1 1 calc R U . . .
H70 H 0.453174 1.080593 0.226792 0.053 Uiso 1 1 calc R U . . .
H71 H 0.455686 0.987897 0.180692 0.053 Uiso 1 1 calc R U . . .
C60 C 0.5290(3) 0.9938(6) 0.3905(4) 0.0336(14) Uani 1 1 d . . . . .
H72 H 0.566075 0.978505 0.448585 0.050 Uiso 1 1 calc R U . . .
H73 H 0.520149 1.076961 0.387980 0.050 Uiso 1 1 calc R U . . .
H74 H 0.506607 0.938895 0.381368 0.050 Uiso 1 1 calc R U . . .
C61 C 0.5532(3) 1.0633(5) 0.3296(4) 0.0330(14) Uani 1 1 d . . . . .
H75 H 0.590679 1.049206 0.386851 0.050 Uiso 1 1 calc R U . . .
H76 H 0.546430 1.052626 0.281783 0.050 Uiso 1 1 calc R U . . .
H77 H 0.543918 1.145323 0.327882 0.050 Uiso 1 1 calc R U . . .
C62 C 0.4748(2) 0.5528(5) 0.1900(4) 0.0248(11) Uani 1 1 d . . . . .
C63 C 0.4619(3) 0.5876(6) 0.1141(4) 0.0348(14) Uani 1 1 d . . . . .
H78 H 0.448833 0.670386 0.095694 0.052 Uiso 1 1 calc R U . . .
H79 H 0.493734 0.581156 0.134281 0.052 Uiso 1 1 calc R U . . .
H80 H 0.434788 0.533373 0.063765 0.052 Uiso 1 1 calc R U . . .
C64 C 0.4244(2) 0.5586(6) 0.1569(4) 0.0373(15) Uani 1 1 d . . . . .
H81 H 0.410855 0.640989 0.138882 0.056 Uiso 1 1 calc R U . . .
H82 H 0.397895 0.504647 0.106032 0.056 Uiso 1 1 calc R U . . .
H83 H 0.432222 0.533778 0.204490 0.056 Uiso 1 1 calc R U . . .
C65 C 0.4950(2) 0.4240(6) 0.2175(4) 0.0350(14) Uani 1 1 d . . . . .
H84 H 0.467950 0.370459 0.166660 0.053 Uiso 1 1 calc R U . . .
H85 H 0.526966 0.418313 0.237928 0.053 Uiso 1 1 calc R U . . .
H86 H 0.503114 0.400257 0.265572 0.053 Uiso 1 1 calc R U . . .
C66 C 0.79500(18) 0.6861(4) 0.7357(3) 0.0138(9) Uani 1 1 d . . . . .
C67 C 0.82027(19) 0.7765(4) 0.7402(3) 0.0162(9) Uani 1 1 d . . . . .
H87 H 0.802544 0.813351 0.687105 0.019 Uiso 1 1 calc R U . . .
C68 C 0.87084(19) 0.8137(4) 0.8208(3) 0.0146(9) Uani 1 1 d . . . . .
C69 C 0.89529(19) 0.7581(4) 0.8977(3) 0.0159(9) Uani 1 1 d . . . . .
H88 H 0.930013 0.781955 0.953443 0.019 Uiso 1 1 calc R U . . .
C70 C 0.87057(19) 0.6692(4) 0.8953(3) 0.0161(9) Uani 1 1 d . . . . .
C71 C 0.82049(19) 0.6323(4) 0.8130(3) 0.0172(10) Uani 1 1 d . . . . .
H89 H 0.803503 0.569521 0.809731 0.021 Uiso 1 1 calc R U . . .
C72 C 0.9013(2) 0.9068(5) 0.8290(3) 0.0194(10) Uani 1 1 d . . . . .
C73 C 0.8675(2) 0.9654(5) 0.7400(4) 0.0267(12) Uani 1 1 d . . . . .
H90 H 0.837214 1.005272 0.716474 0.040 Uiso 1 1 calc R U . . .
H91 H 0.888600 1.024736 0.748432 0.040 Uiso 1 1 calc R U . . .
H92 H 0.855027 0.903704 0.698176 0.040 Uiso 1 1 calc R U . . .
C74 C 0.9209(2) 1.0068(5) 0.8930(4) 0.0265(12) Uani 1 1 d . . . . .
H93 H 0.890669 1.045766 0.870075 0.040 Uiso 1 1 calc R U . . .
H94 H 0.943805 0.972012 0.951367 0.040 Uiso 1 1 calc R U . . .
H95 H 0.940723 1.066290 0.898462 0.040 Uiso 1 1 calc R U . . .
C75 C 0.9479(2) 0.8456(6) 0.8640(4) 0.0245(11) Uani 1 1 d . . . . .
H96 H 0.967843 0.904887 0.869461 0.037 Uiso 1 1 calc R U . . .
H97 H 0.970857 0.810459 0.922222 0.037 Uiso 1 1 calc R U . . .
H98 H 0.935171 0.782161 0.822820 0.037 Uiso 1 1 calc R U . . .
C76 C 0.89670(19) 0.6173(6) 0.9812(3) 0.0213(9) Uani 1 1 d . U . . .
C77 C 0.8688(4) 0.6684(10) 0.9930(6) 0.042(2) Uani 0.789(9) 1 d . U P B 1
H99 H 0.870665 0.756297 0.994446 0.064 Uiso 0.789(9) 1 calc R U P B 1
H100 H 0.831851 0.643049 0.943441 0.064 Uiso 0.789(9) 1 calc R U P B 1
H101 H 0.885873 0.639036 1.048753 0.064 Uiso 0.789(9) 1 calc R U P B 1
C78 C 0.8950(4) 0.4804(8) 0.9785(5) 0.045(2) Uani 0.789(9) 1 d . U P B 1
H102 H 0.913351 0.450363 0.970807 0.068 Uiso 0.789(9) 1 calc R U P B 1
H103 H 0.912259 0.449468 1.034130 0.068 Uiso 0.789(9) 1 calc R U P B 1
H104 H 0.858237 0.453480 0.928817 0.068 Uiso 0.789(9) 1 calc R U P B 1
C79 C 0.9555(3) 0.6495(8) 1.0642(5) 0.0318(18) Uani 0.789(9) 1 d . U P B 1
H105 H 0.974527 0.617294 1.058192 0.048 Uiso 0.789(9) 1 calc R U P B 1
H106 H 0.959479 0.737031 1.070476 0.048 Uiso 0.789(9) 1 calc R U P B 1
H107 H 0.969963 0.614725 1.116721 0.048 Uiso 0.789(9) 1 calc R U P B 1
C80 C 0.9010(15) 0.720(3) 1.027(2) 0.043(6) Uani 0.211(9) 1 d . U P B 2
H108 H 0.866010 0.753687 0.986840 0.065 Uiso 0.211(9) 1 calc R U P B 2
H109 H 0.915692 0.689765 1.080600 0.065 Uiso 0.211(9) 1 calc R U P B 2
H110 H 0.924227 0.781896 1.043022 0.065 Uiso 0.211(9) 1 calc R U P B 2
C81 C 0.8609(12) 0.521(3) 0.9608(18) 0.034(5) Uani 0.211(9) 1 d . U P B 2
H111 H 0.827189 0.557218 0.925878 0.051 Uiso 0.211(9) 1 calc R U P B 2
H112 H 0.854758 0.454796 0.927059 0.051 Uiso 0.211(9) 1 calc R U P B 2
H113 H 0.878390 0.489706 1.016506 0.051 Uiso 0.211(9) 1 calc R U P B 2
C82 C 0.9453(11) 0.558(3) 1.0323(19) 0.033(5) Uani 0.211(9) 1 d . U P B 2
H114 H 0.938279 0.493515 0.996912 0.049 Uiso 0.211(9) 1 calc R U P B 2
H115 H 0.969657 0.616249 1.048552 0.049 Uiso 0.211(9) 1 calc R U P B 2
H116 H 0.961122 0.524119 1.086130 0.049 Uiso 0.211(9) 1 calc R U P B 2
C83 C 0.5976(9) 0.835(3) 0.6980(16) 0.065(5) Uani 0.5 1 d . U P C -1
H117 H 0.617353 0.775906 0.745766 0.097 Uiso 0.5 1 calc R U P C -1
H118 H 0.620254 0.867229 0.699690 0.097 Uiso 0.5 1 calc R U P C -1
H119 H 0.585709 0.900122 0.705801 0.097 Uiso 0.5 1 calc R U P C -1
C84 C 0.5490(8) 0.7726(17) 0.6072(13) 0.046(4) Uani 0.5 1 d . U P C -1
H120 H 0.561006 0.705620 0.599996 0.056 Uiso 0.5 1 calc R U P C -1
H121 H 0.526439 0.738533 0.606111 0.056 Uiso 0.5 1 calc R U P C -1
C85 C 0.5171(6) 0.8591(17) 0.5314(10) 0.051(3) Uani 0.5 1 d . U P C -1
H122 H 0.540038 0.900733 0.535534 0.062 Uiso 0.5 1 calc R U P C -1
H123 H 0.500508 0.920114 0.532919 0.062 Uiso 0.5 1 calc R U P C -1
C86 C 0.4718(9) 0.782(2) 0.4393(15) 0.055(4) Uani 0.5 1 d . U P C -1
H124 H 0.488302 0.739330 0.430433 0.066 Uiso 0.5 1 calc R U P C -1
H125 H 0.457643 0.720019 0.445445 0.066 Uiso 0.5 1 calc R U P C -1
C87 C 0.4277(8) 0.855(2) 0.3602(16) 0.061(4) Uani 0.5 1 d . U P C -1
H126 H 0.441514 0.923009 0.356897 0.074 Uiso 0.5 1 calc R U P C -1
H127 H 0.407491 0.888650 0.364081 0.074 Uiso 0.5 1 calc R U P C -1
C88 C 0.3926(10) 0.7790(19) 0.2792(17) 0.066(5) Uani 0.5 1 d . U P C -1
H128 H 0.363235 0.827596 0.226546 0.099 Uiso 0.5 1 calc R U P C -1
H129 H 0.412669 0.746756 0.275401 0.099 Uiso 0.5 1 calc R U P C -1
H130 H 0.378734 0.712486 0.282567 0.099 Uiso 0.5 1 calc R U P C -1

loop_
_atom_site_aniso_label
_atom_site_aniso_U_11
_atom_site_aniso_U_22
_atom_site_aniso_U_33
_atom_site_aniso_U_23
_atom_site_aniso_U_13
_atom_site_aniso_U_12
Ga1 0.0194(3) 0.0151(2) 0.0182(3) 0.0003(2) 0.0153(2) 0.0003(2)
Cl1 0.0300(7) 0.0234(6) 0.0215(6) -0.0059(5) 0.0180(6) -0.0062(5)
C1 0.019(2) 0.014(2) 0.017(2) 0.0010(18) 0.015(2) 0.0008(18)
C2 0.022(2) 0.010(2) 0.016(2) -0.0010(17) 0.016(2) 0.0012(18)
C3 0.023(3) 0.018(2) 0.015(2) 0.0012(19) 0.015(2) 0.0011(19)
C4 0.021(2) 0.016(2) 0.019(2) 0.0013(19) 0.017(2) 0.0023(19)
C5 0.022(2) 0.014(2) 0.016(2) -0.0003(18) 0.016(2) 0.0000(19)
C6 0.022(2) 0.012(2) 0.018(2) 0.0009(17) 0.017(2) 0.0010(17)
C7 0.022(2) 0.016(2) 0.016(2) 0.0006(18) 0.016(2) 0.0002(19)
C8 0.029(3) 0.016(2) 0.023(2) -0.004(2) 0.023(2) -0.004(2)
C9 0.026(3) 0.017(2) 0.027(3) -0.001(2) 0.024(2) 0.001(2)
C10 0.023(2) 0.017(2) 0.022(2) 0.001(2) 0.019(2) 0.001(2)
C11 0.025(3) 0.015(2) 0.022(2) -0.0029(19) 0.021(2) -0.0023(19)
C12 0.035(3) 0.025(3) 0.036(3) -0.010(2) 0.033(3) -0.007(2)
C13 0.060(4) 0.027(3) 0.061(4) -0.019(3) 0.055(4) -0.017(3)
C14 0.040(3) 0.047(4) 0.050(4) -0.032(3) 0.039(3) -0.018(3)
C15 0.046(4) 0.046(4) 0.033(3) -0.013(3) 0.031(3) -0.005(3)
C16 0.023(3) 0.026(3) 0.029(3) -0.004(2) 0.021(2) -0.004(2)
C17 0.031(3) 0.044(4) 0.041(4) 0.003(3) 0.026(3) 0.002(3)
C18 0.037(3) 0.037(3) 0.050(4) -0.014(3) 0.038(3) -0.015(3)
C19 0.034(4) 0.049(4) 0.046(4) -0.025(3) 0.031(3) -0.016(3)
C20 0.018(2) 0.016(2) 0.018(2) 0.0045(19) 0.015(2) 0.0055(18)
C21 0.024(3) 0.013(2) 0.023(2) 0.0003(18) 0.021(2) -0.0003(18)
C22 0.021(2) 0.018(2) 0.015(2) 0.0009(19) 0.015(2) 0.0008(19)
C23 0.024(3) 0.024(3) 0.022(2) 0.007(2) 0.020(2) 0.005(2)
C24 0.015(2) 0.015(2) 0.019(2) 0.0042(18) 0.013(2) 0.0022(17)
C25 0.016(2) 0.015(2) 0.016(2) 0.0003(18) 0.012(2) 0.0009(18)
C26 0.027(3) 0.026(3) 0.019(2) -0.002(2) 0.020(2) -0.002(2)
C27 0.033(3) 0.026(3) 0.022(3) -0.004(2) 0.019(3) -0.002(2)
C28 0.044(4) 0.077(5) 0.038(4) -0.028(4) 0.037(3) -0.022(4)
C29 0.039(3) 0.027(3) 0.021(3) 0.004(2) 0.022(3) 0.004(3)
C30 0.022(2) 0.032(3) 0.023(2) 0.001(2) 0.020(2) -0.0022(19)
C31 0.026(5) 0.033(5) 0.038(6) -0.004(6) 0.023(5) -0.004(4)
C32 0.024(4) 0.053(7) 0.035(5) 0.007(5) 0.021(4) -0.006(5)
C33 0.025(5) 0.041(6) 0.036(5) -0.006(5) 0.026(5) -0.004(5)
C34 0.022(5) 0.027(5) 0.026(5) 0.003(5) 0.017(5) -0.003(4)
C35 0.029(5) 0.055(7) 0.022(4) -0.001(5) 0.020(4) -0.013(5)
C36 0.024(5) 0.040(6) 0.039(5) 0.002(5) 0.026(5) 0.005(4)
Fe1 0.0255(3) 0.0112(3) 0.0211(3) 0.0011(3) 0.0209(3) 0.0022(3)
C37 0.032(3) 0.013(2) 0.031(3) -0.003(2) 0.022(3) -0.005(2)
C38 0.043(3) 0.017(3) 0.047(3) -0.005(2) 0.041(3) -0.004(2)
C39 0.053(4) 0.016(3) 0.038(3) 0.003(2) 0.040(3) 0.000(3)
C40 0.045(3) 0.011(2) 0.049(4) 0.002(2) 0.041(3) 0.004(2)
C41 0.063(4) 0.013(2) 0.042(3) -0.007(2) 0.048(4) -0.007(3)
C42 0.021(2) 0.015(2) 0.027(3) 0.002(2) 0.021(2) 0.0021(19)
C43 0.017(2) 0.036(3) 0.022(3) 0.003(2) 0.017(2) 0.001(2)
C44 0.033(3) 0.028(3) 0.045(3) 0.017(3) 0.037(3) 0.016(2)
C45 0.059(4) 0.017(3) 0.067(4) -0.007(3) 0.062(4) -0.005(3)
C46 0.025(2) 0.030(3) 0.024(2) 0.000(2) 0.023(2) 0.000(2)
Fe2 0.0152(3) 0.0130(3) 0.0170(3) 0.0017(3) 0.0135(3) 0.0018(3)
C47 0.019(2) 0.015(2) 0.017(2) 0.0013(17) 0.016(2) 0.0025(17)
C48 0.018(2) 0.012(2) 0.016(2) 0.0017(18) 0.015(2) 0.0014(18)
C49 0.015(2) 0.019(2) 0.016(2) 0.0037(17) 0.013(2) 0.0032(17)
C50 0.018(2) 0.018(2) 0.019(2) 0.0032(18) 0.016(2) 0.0042(18)
C51 0.021(2) 0.015(2) 0.021(2) -0.0006(18) 0.019(2) 0.0002(18)
C52 0.014(2) 0.021(2) 0.014(2) 0.0022(18) 0.011(2) 0.0000(19)
C53 0.017(2) 0.021(2) 0.016(2) 0.0002(19) 0.013(2) -0.0010(19)
C54 0.020(2) 0.023(2) 0.019(2) 0.006(2) 0.016(2) 0.005(2)
C55 0.014(2) 0.031(3) 0.013(2) 0.004(2) 0.011(2) 0.002(2)
C56 0.018(2) 0.026(3) 0.018(2) -0.0032(19) 0.015(2) -0.0047(19)
C57 0.019(2) 0.017(2) 0.017(2) 0.002(2) 0.015(2) 0.001(2)
C58 0.022(3) 0.025(3) 0.020(3) 0.006(2) 0.016(2) 0.007(2)
C59 0.031(3) 0.038(3) 0.026(3) 0.007(3) 0.020(3) 0.014(3)
C60 0.042(4) 0.033(3) 0.032(3) 0.007(3) 0.030(3) 0.012(3)
C61 0.035(3) 0.022(3) 0.040(4) 0.006(3) 0.030(3) 0.005(2)
C62 0.018(3) 0.031(3) 0.016(2) 0.000(2) 0.011(2) -0.003(2)
C63 0.034(3) 0.042(4) 0.019(3) -0.006(2) 0.019(3) -0.003(3)
C64 0.026(3) 0.041(4) 0.037(3) -0.006(3) 0.023(3) -0.011(3)
C65 0.026(3) 0.029(3) 0.027(3) -0.007(2) 0.016(3) -0.007(2)
C66 0.013(2) 0.016(2) 0.015(2) 0.0008(17) 0.012(2) 0.0014(17)
C67 0.019(2) 0.016(2) 0.017(2) 0.0051(18) 0.015(2) 0.0052(18)
C68 0.017(2) 0.014(2) 0.017(2) 0.0009(17) 0.015(2) 0.0017(17)
C69 0.013(2) 0.016(2) 0.015(2) -0.0009(18) 0.010(2) 0.0016(18)
C70 0.019(2) 0.017(2) 0.016(2) 0.0024(18) 0.015(2) 0.0047(19)
C71 0.018(2) 0.017(3) 0.019(2) -0.0005(18) 0.016(2) 0.0007(18)
C72 0.020(2) 0.019(2) 0.020(2) 0.001(2) 0.016(2) -0.001(2)
C73 0.025(3) 0.025(3) 0.023(3) 0.006(2) 0.017(3) -0.001(2)
C74 0.029(3) 0.021(3) 0.029(3) 0.000(2) 0.023(3) -0.003(2)
C75 0.023(2) 0.030(3) 0.030(3) 0.003(3) 0.023(2) 0.000(2)
C76 0.021(2) 0.027(2) 0.017(2) 0.001(2) 0.0150(19) 0.000(2)
C77 0.034(4) 0.074(5) 0.027(4) 0.017(4) 0.026(3) 0.019(4)
C78 0.054(5) 0.030(4) 0.018(3) 0.003(3) 0.021(3) -0.005(3)
C79 0.020(3) 0.047(4) 0.017(3) 0.006(3) 0.012(3) -0.004(3)
C80 0.042(7) 0.044(8) 0.016(6) 0.001(6) 0.016(6) 0.006(6)
C81 0.036(6) 0.043(7) 0.018(6) 0.007(6) 0.021(5) -0.006(6)
C82 0.027(6) 0.042(7) 0.023(6) 0.012(6) 0.018(5) 0.000(6)
C83 0.064(10) 0.071(11) 0.072(10) -0.006(10) 0.057(9) 0.002(10)
C84 0.066(9) 0.043(7) 0.069(8) -0.005(7) 0.063(8) -0.001(7)
C85 0.078(9) 0.047(7) 0.080(8) 0.016(6) 0.074(7) 0.017(6)
C86 0.075(8) 0.052(7) 0.096(9) 0.012(7) 0.081(8) 0.008(6)
C87 0.075(8) 0.055(8) 0.105(10) 0.013(8) 0.083(8) 0.009(7)
C88 0.080(9) 0.043(8) 0.097(10) 0.010(8) 0.075(8) 0.009(8)

loop_
_atom_type_symbol
_atom_type_description
_atom_type_scat_dispersion_real
_atom_type_scat_dispersion_imag
_atom_type_scat_source
C C 0.0033 0.0016 'International Tables Vol C Tables 4.2.6.8 and 6.1.1.4'
H H 0.0000 0.0000 'International Tables Vol C Tables 4.2.6.8 and 6.1.1.4'
Cl Cl 0.1484 0.1585 'International Tables Vol C Tables 4.2.6.8 and 6.1.1.4'
Fe Fe 0.3463 0.8444 'International Tables Vol C Tables 4.2.6.8 and 6.1.1.4'
Ga Ga 0.2307 1.6083 'International Tables Vol C Tables 4.2.6.8 and 6.1.1.4'

loop_
_geom_angle_atom_site_label_1
_geom_angle_atom_site_label_2
_geom_angle_atom_site_label_3
_geom_angle
_geom_angle_site_symmetry_1
_geom_angle_site_symmetry_3
_geom_angle_publ_flag
C42 Ga1 C1 127.2(2) . . ?
C42 Ga1 Cl1 113.08(17) . . ?
C1 Ga1 Cl1 119.59(15) . . ?
C5 C1 C2 106.9(4) . . ?
C5 C1 Ga1 133.0(3) . . ?
C2 C1 Ga1 120.0(3) . . ?
C5 C1 Fe1 69.5(3) . . ?
C2 C1 Fe1 69.9(3) . . ?
Ga1 C1 Fe1 127.7(3) . . ?
C3 C2 C1 108.0(4) . . ?
C3 C2 C6 128.5(4) . . ?
C1 C2 C6 123.2(4) . . ?
C3 C2 Fe1 69.4(3) . . ?
C1 C2 Fe1 68.9(3) . . ?
C6 C2 Fe1 131.2(4) . . ?
C4 C3 C2 108.5(4) . . ?
C4 C3 Fe1 69.6(3) . . ?
C2 C3 Fe1 69.9(3) . . ?
C4 C3 H1 125.8 . . ?
C2 C3 H1 125.8 . . ?
Fe1 C3 H1 126.3 . . ?
C3 C4 C5 108.4(4) . . ?
C3 C4 Fe1 69.9(3) . . ?
C5 C4 Fe1 69.7(3) . . ?
C3 C4 H2 125.8 . . ?
C5 C4 H2 125.8 . . ?
Fe1 C4 H2 126.2 . . ?
C4 C5 C1 108.3(4) . . ?
C4 C5 C20 124.4(5) . . ?
C1 C5 C20 127.0(4) . . ?
C4 C5 Fe1 69.6(3) . . ?
C1 C5 Fe1 69.3(3) . . ?
C20 C5 Fe1 132.4(3) . . ?
C7 C6 C11 118.9(4) . . ?
C7 C6 C2 120.0(4) . . ?
C11 C6 C2 120.7(4) . . ?
C6 C7 C8 121.8(5) . . ?
C6 C7 H3 119.1 . . ?
C8 C7 H3 119.1 . . ?
C7 C8 C9 117.5(5) . . ?
C7 C8 C12 120.0(5) . . ?
C9 C8 C12 122.5(5) . . ?
C8 C9 C10 123.0(5) . . ?
C8 C9 H4 118.5 . . ?
C10 C9 H4 118.5 . . ?
C11 C10 C9 117.2(5) . . ?
C11 C10 C16 122.4(5) . . ?
C9 C10 C16 120.4(4) . . ?
C10 C11 C6 121.6(5) . . ?
C10 C11 H5 119.2 . . ?
C6 C11 H5 119.2 . . ?
C14 C12 C13 108.7(5) . . ?
C14 C12 C15 108.3(5) . . ?
C13 C12 C15 109.0(5) . . ?
C14 C12 C8 112.7(5) . . ?
C13 C12 C8 108.7(4) . . ?
C15 C12 C8 109.4(5) . . ?
C12 C13 H6 109.5 . . ?
C12 C13 H7 109.5 . . ?
H6 C13 H7 109.5 . . ?
C12 C13 H8 109.5 . . ?
H6 C13 H8 109.5 . . ?
H7 C13 H8 109.5 . . ?
C12 C14 H9 109.5 . . ?
C12 C14 H10 109.5 . . ?
H9 C14 H10 109.5 . . ?
C12 C14 H11 109.5 . . ?
H9 C14 H11 109.5 . . ?
H10 C14 H11 109.5 . . ?
C12 C15 H12 109.5 . . ?
C12 C15 H13 109.5 . . ?
H12 C15 H13 109.5 . . ?
C12 C15 H14 109.5 . . ?
H12 C15 H14 109.5 . . ?
H13 C15 H14 109.5 . . ?
C10 C16 C17 109.2(5) . . ?
C10 C16 C19 113.0(5) . . ?
C17 C16 C19 107.8(6) . . ?
C10 C16 C18 108.9(5) . . ?
C17 C16 C18 110.1(5) . . ?
C19 C16 C18 107.8(5) . . ?
C16 C17 H15 109.5 . . ?
C16 C17 H16 109.5 . . ?
H15 C17 H16 109.5 . . ?
C16 C17 H17 109.5 . . ?
H15 C17 H17 109.5 . . ?
H16 C17 H17 109.5 . . ?
C16 C18 H18 109.5 . . ?
C16 C18 H19 109.5 . . ?
H18 C18 H19 109.5 . . ?
C16 C18 H20 109.5 . . ?
H18 C18 H20 109.5 . . ?
H19 C18 H20 109.5 . . ?
C16 C19 H21 109.5 . . ?
C16 C19 H22 109.5 . . ?
H21 C19 H22 109.5 . . ?
C16 C19 H23 109.5 . . ?
H21 C19 H23 109.5 . . ?
H22 C19 H23 109.5 . . ?
C21 C20 C25 119.1(4) . . ?
C21 C20 C5 123.8(5) . . ?
C25 C20 C5 117.0(4) . . ?
C20 C21 C22 121.3(5) . . ?
C20 C21 H24 119.3 . . ?
C22 C21 H24 119.3 . . ?
C23 C22 C21 117.4(5) . . ?
C23 C22 C26 122.4(5) . . ?
C21 C22 C26 120.1(5) . . ?
C24 C23 C22 123.1(5) . . ?
C24 C23 H25 118.5 . . ?
C22 C23 H25 118.5 . . ?
C25 C24 C23 117.4(4) . . ?
C25 C24 C30 120.6(4) . . ?
C23 C24 C30 121.9(4) . . ?
C24 C25 C20 121.5(5) . . ?
C24 C25 H26 119.2 . . ?
C20 C25 H26 119.2 . . ?
C27 C26 C29 108.8(5) . . ?
C27 C26 C28 108.4(5) . . ?
C29 C26 C28 108.6(5) . . ?
C27 C26 C22 110.1(4) . . ?
C29 C26 C22 108.9(4) . . ?
C28 C26 C22 112.0(5) . . ?
C26 C27 H27 109.5 . . ?
C26 C27 H28 109.5 . . ?
H27 C27 H28 109.5 . . ?
C26 C27 H29 109.5 . . ?
H27 C27 H29 109.5 . . ?
H28 C27 H29 109.5 . . ?
C26 C28 H30 109.5 . . ?
C26 C28 H31 109.5 . . ?
H30 C28 H31 109.5 . . ?
C26 C28 H32 109.5 . . ?
H30 C28 H32 109.5 . . ?
H31 C28 H32 109.5 . . ?
C26 C29 H33 109.5 . . ?
C26 C29 H34 109.5 . . ?
H33 C29 H34 109.5 . . ?
C26 C29 H35 109.5 . . ?
H33 C29 H35 109.5 . . ?
H34 C29 H35 109.5 . . ?
C31 C30 C32 113.1(10) . . ?
C31 C30 C24 109.7(8) . . ?
C36 C30 C24 111.7(7) . . ?
C32 C30 C24 110.9(6) . . ?
C36 C30 C34 113.4(9) . . ?
C24 C30 C34 107.7(7) . . ?
C36 C30 C35 108.5(9) . . ?
C24 C30 C35 112.0(6) . . ?
C34 C30 C35 103.3(9) . . ?
C31 C30 C33 108.2(10) . . ?
C32 C30 C33 104.4(9) . . ?
C24 C30 C33 110.4(6) . . ?
C30 C31 H36 109.5 . . ?
C30 C31 H37 109.5 . . ?
H36 C31 H37 109.5 . . ?
C30 C31 H38 109.5 . . ?
H36 C31 H38 109.5 . . ?
H37 C31 H38 109.5 . . ?
C30 C32 H39 109.5 . . ?
C30 C32 H40 109.5 . . ?
H39 C32 H40 109.5 . . ?
C30 C32 H41 109.5 . . ?
H39 C32 H41 109.5 . . ?
H40 C32 H41 109.5 . . ?
C30 C33 H42 109.5 . . ?
C30 C33 H43 109.5 . . ?
H42 C33 H43 109.5 . . ?
C30 C33 H44 109.5 . . ?
H42 C33 H44 109.5 . . ?
H43 C33 H44 109.5 . . ?
C30 C34 H45 109.5 . . ?
C30 C34 H46 109.5 . . ?
H45 C34 H46 109.5 . . ?
C30 C34 H47 109.5 . . ?
H45 C34 H47 109.5 . . ?
H46 C34 H47 109.5 . . ?
C30 C35 H48 109.5 . . ?
C30 C35 H49 109.5 . . ?
H48 C35 H49 109.5 . . ?
C30 C35 H50 109.5 . . ?
H48 C35 H50 109.5 . . ?
H49 C35 H50 109.5 . . ?
C30 C36 H51 109.5 . . ?
C30 C36 H52 109.5 . . ?
H51 C36 H52 109.5 . . ?
C30 C36 H53 109.5 . . ?
H51 C36 H53 109.5 . . ?
H52 C36 H53 109.5 . . ?
C41 Fe1 C37 40.6(3) . . ?
C41 Fe1 C1 120.5(2) . . ?
C37 Fe1 C1 107.3(2) . . ?
C41 Fe1 C38 68.1(2) . . ?
C37 Fe1 C38 40.8(2) . . ?
C1 Fe1 C38 125.4(2) . . ?
C41 Fe1 C4 124.6(2) . . ?
C37 Fe1 C4 161.7(2) . . ?
C1 Fe1 C4 69.2(2) . . ?
C38 Fe1 C4 155.7(2) . . ?
C41 Fe1 C5 107.3(2) . . ?
C37 Fe1 C5 125.0(2) . . ?
C1 Fe1 C5 41.27(19) . . ?
C38 Fe1 C5 162.7(2) . . ?
C4 Fe1 C5 40.7(2) . . ?
C41 Fe1 C39 68.0(2) . . ?
C37 Fe1 C39 68.4(3) . . ?
C1 Fe1 C39 162.6(2) . . ?
C38 Fe1 C39 40.5(3) . . ?
C4 Fe1 C39 120.3(2) . . ?
C5 Fe1 C39 155.0(2) . . ?
C41 Fe1 C3 161.3(2) . . ?
C37 Fe1 C3 156.7(2) . . ?
C1 Fe1 C3 69.1(2) . . ?
C38 Fe1 C3 121.4(2) . . ?
C4 Fe1 C3 40.44(19) . . ?
C5 Fe1 C3 68.38(19) . . ?
C39 Fe1 C3 107.9(2) . . ?
C41 Fe1 C40 40.4(3) . . ?
C37 Fe1 C40 68.3(3) . . ?
C1 Fe1 C40 155.4(2) . . ?
C38 Fe1 C40 68.0(2) . . ?
C4 Fe1 C40 107.0(2) . . ?
C5 Fe1 C40 120.0(2) . . ?
C39 Fe1 C40 40.4(2) . . ?
C3 Fe1 C40 124.7(2) . . ?
C41 Fe1 C2 156.5(2) . . ?
C37 Fe1 C2 121.5(2) . . ?
C1 Fe1 C2 41.17(18) . . ?
C38 Fe1 C2 108.5(2) . . ?
C4 Fe1 C2 68.4(2) . . ?
C5 Fe1 C2 68.72(19) . . ?
C39 Fe1 C2 125.52(19) . . ?
C3 Fe1 C2 40.6(2) . . ?
C40 Fe1 C2 161.9(2) . . ?
C41 C37 C38 107.4(5) . . ?
C41 C37 Fe1 69.6(3) . . ?
C38 C37 Fe1 70.0(3) . . ?
C41 C37 H54 126.3 . . ?
C38 C37 H54 126.3 . . ?
Fe1 C37 H54 125.7 . . ?
C39 C38 C37 107.9(5) . . ?
C39 C38 Fe1 69.9(3) . . ?
C37 C38 Fe1 69.2(3) . . ?
C39 C38 H55 126.0 . . ?
C37 C38 H55 126.0 . . ?
Fe1 C38 H55 126.4 . . ?
C40 C39 C38 108.1(5) . . ?
C40 C39 Fe1 69.9(3) . . ?
C38 C39 Fe1 69.7(3) . . ?
C40 C39 H56 125.9 . . ?
C38 C39 H56 125.9 . . ?
Fe1 C39 H56 126.0 . . ?
C41 C40 C39 107.7(5) . . ?
C41 C40 Fe1 69.0(3) . . ?
C39 C40 Fe1 69.7(3) . . ?
C41 C40 H57 126.2 . . ?
C39 C40 H57 126.2 . . ?
Fe1 C40 H57 126.7 . . ?
C40 C41 C37 108.8(5) . . ?
C40 C41 Fe1 70.6(3) . . ?
C37 C41 Fe1 69.9(3) . . ?
C40 C41 H58 125.6 . . ?
C37 C41 H58 125.6 . . ?
Fe1 C41 H58 125.6 . . ?
C46 C42 C43 106.7(5) . . ?
C46 C42 Ga1 120.6(4) . . ?
C43 C42 Ga1 124.7(4) . . ?
C46 C42 Fe2 69.8(3) . . ?
C43 C42 Fe2 68.5(3) . . ?
Ga1 C42 Fe2 101.3(2) . . ?
C44 C43 C42 108.0(5) . . ?
C44 C43 Fe2 70.3(3) . . ?
C42 C43 Fe2 70.5(3) . . ?
C44 C43 H59 126.0 . . ?
C42 C43 H59 126.0 . . ?
Fe2 C43 H59 124.8 . . ?
C45 C44 C43 108.7(5) . . ?
C45 C44 Fe2 70.7(3) . . ?
C43 C44 Fe2 69.3(3) . . ?
C45 C44 H60 125.6 . . ?
C43 C44 H60 125.6 . . ?
Fe2 C44 H60 125.9 . . ?
C44 C45 C46 108.4(5) . . ?
C44 C45 Fe2 69.7(3) . . ?
C46 C45 Fe2 69.9(3) . . ?
C44 C45 H61 125.8 . . ?
C46 C45 H61 125.8 . . ?
Fe2 C45 H61 126.2 . . ?
C45 C46 C42 108.2(5) . . ?
C45 C46 Fe2 69.9(3) . . ?
C42 C46 Fe2 69.9(3) . . ?
C45 C46 H62 125.9 . . ?
C42 C46 H62 125.9 . . ?
Fe2 C46 H62 125.9 . . ?
C43 Fe2 C47 110.1(2) . . ?
C43 Fe2 C48 141.2(2) . . ?
C47 Fe2 C48 40.57(19) . . ?
C43 Fe2 C51 107.6(2) . . ?
C47 Fe2 C51 41.03(19) . . ?
C48 Fe2 C51 68.08(19) . . ?
C43 Fe2 C44 40.4(2) . . ?
C47 Fe2 C44 104.6(2) . . ?
C48 Fe2 C44 111.4(2) . . ?
C51 Fe2 C44 130.3(2) . . ?
C43 Fe2 C46 68.1(2) . . ?
C47 Fe2 C46 170.0(2) . . ?
C48 Fe2 C46 135.2(2) . . ?
C51 Fe2 C46 148.9(2) . . ?
C44 Fe2 C46 67.4(2) . . ?
C43 Fe2 C45 67.5(2) . . ?
C47 Fe2 C45 129.7(2) . . ?
C48 Fe2 C45 108.8(2) . . ?
C51 Fe2 C45 168.7(2) . . ?
C44 Fe2 C45 39.6(3) . . ?
C46 Fe2 C45 40.3(2) . . ?
C43 Fe2 C50 134.7(2) . . ?
C47 Fe2 C50 68.47(19) . . ?
C48 Fe2 C50 67.79(19) . . ?
C51 Fe2 C50 40.3(2) . . ?
C44 Fe2 C50 170.6(2) . . ?
C46 Fe2 C50 120.2(2) . . ?
C45 Fe2 C50 149.8(2) . . ?
C43 Fe2 C42 41.0(2) . . ?
C47 Fe2 C42 143.8(2) . . ?
C48 Fe2 C42 175.5(2) . . ?
C51 Fe2 C42 115.8(2) . . ?
C44 Fe2 C42 68.1(2) . . ?
C46 Fe2 C42 40.3(2) . . ?
C45 Fe2 C42 67.81(19) . . ?
C50 Fe2 C42 113.5(2) . . ?
C43 Fe2 C49 174.8(2) . . ?
C47 Fe2 C49 68.36(19) . . ?
C48 Fe2 C49 40.39(18) . . ?
C51 Fe2 C49 67.86(19) . . ?
C44 Fe2 C49 144.5(2) . . ?
C46 Fe2 C49 114.32(19) . . ?
C45 Fe2 C49 117.4(2) . . ?
C50 Fe2 C49 40.2(2) . . ?
C42 Fe2 C49 137.89(19) . . ?
C48 C47 C51 107.1(4) . . ?
C48 C47 C52 127.3(4) . . ?
C51 C47 C52 125.4(4) . . ?
C48 C47 Fe2 69.9(3) . . ?
C51 C47 Fe2 69.9(3) . . ?
C52 C47 Fe2 121.9(3) . . ?
C47 C48 C49 109.1(4) . . ?
C47 C48 Fe2 69.5(3) . . ?
C49 C48 Fe2 71.1(3) . . ?
C47 C48 H63 125.4 . . ?
C49 C48 H63 125.4 . . ?
Fe2 C48 H63 125.5 . . ?
C50 C49 C48 107.2(4) . . ?
C50 C49 C66 126.8(4) . . ?
C48 C49 C66 126.0(4) . . ?
C50 C49 Fe2 69.3(3) . . ?
C48 C49 Fe2 68.5(3) . . ?
C66 C49 Fe2 129.7(3) . . ?
C51 C50 C49 108.4(4) . . ?
C51 C50 Fe2 69.3(3) . . ?
C49 C50 Fe2 70.5(3) . . ?
C51 C50 H64 125.8 . . ?
C49 C50 H64 125.8 . . ?
Fe2 C50 H64 126.0 . . ?
C50 C51 C47 108.2(4) . . ?
C50 C51 Fe2 70.4(3) . . ?
C47 C51 Fe2 69.1(3) . . ?
C50 C51 H65 125.9 . . ?
C47 C51 H65 125.9 . . ?
Fe2 C51 H65 126.1 . . ?
C53 C52 C57 118.9(5) . . ?
C53 C52 C47 120.9(5) . . ?
C57 C52 C47 120.1(5) . . ?
C52 C53 C54 121.5(5) . . ?
C52 C53 H66 119.2 . . ?
C54 C53 H66 119.2 . . ?
C55 C54 C53 118.1(5) . . ?
C55 C54 C58 123.0(4) . . ?
C53 C54 C58 118.9(5) . . ?
C54 C55 C56 122.4(5) . . ?
C54 C55 H67 118.8 . . ?
C56 C55 H67 118.8 . . ?
C57 C56 C55 117.5(5) . . ?
C57 C56 C62 122.2(5) . . ?
C55 C56 C62 120.3(5) . . ?
C52 C57 C56 121.6(5) . . ?
C52 C57 H68 119.2 . . ?
C56 C57 H68 119.2 . . ?
C59 C58 C61 108.0(5) . . ?
C59 C58 C60 108.3(5) . . ?
C61 C58 C60 109.4(5) . . ?
C59 C58 C54 112.0(5) . . ?
C61 C58 C54 110.5(4) . . ?
C60 C58 C54 108.5(4) . . ?
C58 C59 H69 109.5 . . ?
C58 C59 H70 109.5 . . ?
H69 C59 H70 109.5 . . ?
C58 C59 H71 109.5 . . ?
H69 C59 H71 109.5 . . ?
H70 C59 H71 109.5 . . ?
C58 C60 H72 109.5 . . ?
C58 C60 H73 109.5 . . ?
H72 C60 H73 109.5 . . ?
C58 C60 H74 109.5 . . ?
H72 C60 H74 109.5 . . ?
H73 C60 H74 109.5 . . ?
C58 C61 H75 109.5 . . ?
C58 C61 H76 109.5 . . ?
H75 C61 H76 109.5 . . ?
C58 C61 H77 109.5 . . ?
H75 C61 H77 109.5 . . ?
H76 C61 H77 109.5 . . ?
C65 C62 C56 112.3(5) . . ?
C65 C62 C64 108.4(5) . . ?
C56 C62 C64 109.4(5) . . ?
C65 C62 C63 108.6(5) . . ?
C56 C62 C63 109.0(5) . . ?
C64 C62 C63 109.1(5) . . ?
C62 C63 H78 109.5 . . ?
C62 C63 H79 109.5 . . ?
H78 C63 H79 109.5 . . ?
C62 C63 H80 109.5 . . ?
H78 C63 H80 109.5 . . ?
H79 C63 H80 109.5 . . ?
C62 C64 H81 109.5 . . ?
C62 C64 H82 109.5 . . ?
H81 C64 H82 109.5 . . ?
C62 C64 H83 109.5 . . ?
H81 C64 H83 109.5 . . ?
H82 C64 H83 109.5 . . ?
C62 C65 H84 109.5 . . ?
C62 C65 H85 109.5 . . ?
H84 C65 H85 109.5 . . ?
C62 C65 H86 109.5 . . ?
H84 C65 H86 109.5 . . ?
H85 C65 H86 109.5 . . ?
C71 C66 C67 119.7(4) . . ?
C71 C66 C49 121.0(4) . . ?
C67 C66 C49 119.2(4) . . ?
C68 C67 C66 121.3(4) . . ?
C68 C67 H87 119.4 . . ?
C66 C67 H87 119.4 . . ?
C67 C68 C69 117.5(4) . . ?
C67 C68 C72 123.3(4) . . ?
C69 C68 C72 119.1(4) . . ?
C70 C69 C68 122.4(4) . . ?
C70 C69 H88 118.8 . . ?
C68 C69 H88 118.8 . . ?
C71 C70 C69 118.2(4) . . ?
C71 C70 C76 120.6(4) . . ?
C69 C70 C76 121.1(4) . . ?
C66 C71 C70 120.8(5) . . ?
C66 C71 H89 119.6 . . ?
C70 C71 H89 119.6 . . ?
C75 C72 C68 108.8(4) . . ?
C75 C72 C73 108.4(4) . . ?
C68 C72 C73 112.3(4) . . ?
C75 C72 C74 109.9(4) . . ?
C68 C72 C74 109.7(4) . . ?
C73 C72 C74 107.7(4) . . ?
C72 C73 H90 109.5 . . ?
C72 C73 H91 109.5 . . ?
H90 C73 H91 109.5 . . ?
C72 C73 H92 109.5 . . ?
H90 C73 H92 109.5 . . ?
H91 C73 H92 109.5 . . ?
C72 C74 H93 109.5 . . ?
C72 C74 H94 109.5 . . ?
H93 C74 H94 109.5 . . ?
C72 C74 H95 109.5 . . ?
H93 C74 H95 109.5 . . ?
H94 C74 H95 109.5 . . ?
C72 C75 H96 109.5 . . ?
C72 C75 H97 109.5 . . ?
H96 C75 H97 109.5 . . ?
C72 C75 H98 109.5 . . ?
H96 C75 H98 109.5 . . ?
H97 C75 H98 109.5 . . ?
C82 C76 C80 116(2) . . ?
C77 C76 C78 111.6(7) . . ?
C82 C76 C70 110.4(12) . . ?
C80 C76 C70 106.5(13) . . ?
C77 C76 C70 108.2(5) . . ?
C78 C76 C70 111.0(5) . . ?
C77 C76 C79 107.8(6) . . ?
C78 C76 C79 105.1(6) . . ?
C70 C76 C79 113.0(5) . . ?
C82 C76 C81 106.6(18) . . ?
C80 C76 C81 106(2) . . ?
C70 C76 C81 111.2(11) . . ?
C76 C77 H99 109.5 . . ?
C76 C77 H100 109.5 . . ?
H99 C77 H100 109.5 . . ?
C76 C77 H101 109.5 . . ?
H99 C77 H101 109.5 . . ?
H100 C77 H101 109.5 . . ?
C76 C78 H102 109.5 . . ?
C76 C78 H103 109.5 . . ?
H102 C78 H103 109.5 . . ?
C76 C78 H104 109.5 . . ?
H102 C78 H104 109.5 . . ?
H103 C78 H104 109.5 . . ?
C76 C79 H105 109.5 . . ?
C76 C79 H106 109.5 . . ?
H105 C79 H106 109.5 . . ?
C76 C79 H107 109.5 . . ?
H105 C79 H107 109.5 . . ?
H106 C79 H107 109.5 . . ?
C76 C80 H108 109.5 . . ?
C76 C80 H109 109.5 . . ?
H108 C80 H109 109.5 . . ?
C76 C80 H110 109.5 . . ?
H108 C80 H110 109.5 . . ?
H109 C80 H110 109.5 . . ?
C76 C81 H111 109.5 . . ?
C76 C81 H112 109.5 . . ?
H111 C81 H112 109.5 . . ?
C76 C81 H113 109.5 . . ?
H111 C81 H113 109.5 . . ?
H112 C81 H113 109.5 . . ?
C76 C82 H114 109.5 . . ?
C76 C82 H115 109.5 . . ?
H114 C82 H115 109.5 . . ?
C76 C82 H116 109.5 . . ?
H114 C82 H116 109.5 . . ?
H115 C82 H116 109.5 . . ?
C84 C83 H117 109.5 . . ?
C84 C83 H118 109.5 . . ?
H117 C83 H118 109.5 . . ?
C84 C83 H119 109.5 . . ?
H117 C83 H119 109.5 . . ?
H118 C83 H119 109.5 . . ?
C85 C84 C83 111.7(18) . . ?
C85 C84 H120 109.3 . . ?
C83 C84 H120 109.3 . . ?
C85 C84 H121 109.3 . . ?
C83 C84 H121 109.3 . . ?
H120 C84 H121 107.9 . . ?
C84 C85 C86 107.6(14) . . ?
C84 C85 H122 110.2 . . ?
C86 C85 H122 110.2 . . ?
C84 C85 H123 110.2 . . ?
C86 C85 H123 110.2 . . ?
H122 C85 H123 108.5 . . ?
C87 C86 C85 113.8(16) . . ?
C87 C86 H124 108.8 . . ?
C85 C86 H124 108.8 . . ?
C87 C86 H125 108.8 . . ?
C85 C86 H125 108.8 . . ?
H124 C86 H125 107.7 . . ?
C86 C87 C88 109.3(18) . . ?
C86 C87 H126 109.8 . . ?
C88 C87 H126 109.8 . . ?
C86 C87 H127 109.8 . . ?
C88 C87 H127 109.8 . . ?
H126 C87 H127 108.3 . . ?
C87 C88 H128 109.5 . . ?
C87 C88 H129 109.5 . . ?
H128 C88 H129 109.5 . . ?
C87 C88 H130 109.5 . . ?
H128 C88 H130 109.5 . . ?
H129 C88 H130 109.5 . . ?

loop_
_geom_bond_atom_site_label_1
_geom_bond_atom_site_label_2
_geom_bond_distance
_geom_bond_site_symmetry_2
_geom_bond_publ_flag
Ga1 C42 1.901(5) . ?
Ga1 C1 1.927(5) . ?
Ga1 Cl1 2.1806(16) . ?
C1 C5 1.442(7) . ?
C1 C2 1.442(6) . ?
C1 Fe1 2.044(5) . ?
C2 C3 1.426(7) . ?
C2 C6 1.467(7) . ?
C2 Fe1 2.057(5) . ?
C3 C4 1.416(7) . ?
C3 Fe1 2.050(5) . ?
C3 H1 0.9500 . ?
C4 C5 1.423(7) . ?
C4 Fe1 2.046(5) . ?
C4 H2 0.9500 . ?
C5 C20 1.482(6) . ?
C5 Fe1 2.047(5) . ?
C6 C7 1.384(7) . ?
C6 C11 1.400(7) . ?
C7 C8 1.393(7) . ?
C7 H3 0.9500 . ?
C8 C9 1.391(8) . ?
C8 C12 1.533(7) . ?
C9 C10 1.402(7) . ?
C9 H4 0.9500 . ?
C10 C11 1.389(7) . ?
C10 C16 1.520(7) . ?
C11 H5 0.9500 . ?
C12 C14 1.521(8) . ?
C12 C13 1.530(8) . ?
C12 C15 1.530(9) . ?
C13 H6 0.9800 . ?
C13 H7 0.9800 . ?
C13 H8 0.9800 . ?
C14 H9 0.9800 . ?
C14 H10 0.9800 . ?
C14 H11 0.9800 . ?
C15 H12 0.9800 . ?
C15 H13 0.9800 . ?
C15 H14 0.9800 . ?
C16 C17 1.532(9) . ?
C16 C19 1.532(8) . ?
C16 C18 1.537(8) . ?
C17 H15 0.9800 . ?
C17 H16 0.9800 . ?
C17 H17 0.9800 . ?
C18 H18 0.9800 . ?
C18 H19 0.9800 . ?
C18 H20 0.9800 . ?
C19 H21 0.9800 . ?
C19 H22 0.9800 . ?
C19 H23 0.9800 . ?
C20 C21 1.383(7) . ?
C20 C25 1.400(7) . ?
C21 C22 1.397(7) . ?
C21 H24 0.9500 . ?
C22 C23 1.395(7) . ?
C22 C26 1.528(7) . ?
C23 C24 1.390(7) . ?
C23 H25 0.9500 . ?
C24 C25 1.387(7) . ?
C24 C30 1.525(7) . ?
C25 H26 0.9500 . ?
C26 C27 1.525(8) . ?
C26 C29 1.526(8) . ?
C26 C28 1.529(8) . ?
C27 H27 0.9800 . ?
C27 H28 0.9800 . ?
C27 H29 0.9800 . ?
C28 H30 0.9800 . ?
C28 H31 0.9800 . ?
C28 H32 0.9800 . ?
C29 H33 0.9800 . ?
C29 H34 0.9800 . ?
C29 H35 0.9800 . ?
C30 C31 1.454(18) . ?
C30 C36 1.472(14) . ?
C30 C32 1.497(14) . ?
C30 C34 1.555(15) . ?
C30 C35 1.587(14) . ?
C30 C33 1.602(13) . ?
C31 H36 0.9800 . ?
C31 H37 0.9800 . ?
C31 H38 0.9800 . ?
C32 H39 0.9800 . ?
C32 H40 0.9800 . ?
C32 H41 0.9800 . ?
C33 H42 0.9800 . ?
C33 H43 0.9800 . ?
C33 H44 0.9800 . ?
C34 H45 0.9800 . ?
C34 H46 0.9800 . ?
C34 H47 0.9800 . ?
C35 H48 0.9800 . ?
C35 H49 0.9800 . ?
C35 H50 0.9800 . ?
C36 H51 0.9800 . ?
C36 H52 0.9800 . ?
C36 H53 0.9800 . ?
Fe1 C41 2.030(5) . ?
Fe1 C37 2.034(6) . ?
Fe1 C38 2.044(6) . ?
Fe1 C39 2.047(6) . ?
Fe1 C40 2.050(5) . ?
C37 C41 1.410(9) . ?
C37 C38 1.421(8) . ?
C37 H54 0.9500 . ?
C38 C39 1.415(9) . ?
C38 H55 0.9500 . ?
C39 C40 1.414(8) . ?
C39 H56 0.9500 . ?
C40 C41 1.409(9) . ?
C40 H57 0.9500 . ?
C41 H58 0.9500 . ?
C42 C46 1.422(8) . ?
C42 C43 1.437(8) . ?
C42 Fe2 2.064(5) . ?
C43 C44 1.411(8) . ?
C43 Fe2 2.037(5) . ?
C43 H59 0.9500 . ?
C44 C45 1.392(10) . ?
C44 Fe2 2.049(5) . ?
C44 H60 0.9500 . ?
C45 C46 1.419(8) . ?
C45 Fe2 2.062(5) . ?
C45 H61 0.9500 . ?
C46 Fe2 2.062(5) . ?
C46 H62 0.9500 . ?
Fe2 C47 2.038(5) . ?
Fe2 C48 2.043(5) . ?
Fe2 C51 2.047(5) . ?
Fe2 C50 2.063(5) . ?
Fe2 C49 2.078(5) . ?
C47 C48 1.415(7) . ?
C47 C51 1.432(7) . ?
C47 C52 1.482(7) . ?
C48 C49 1.423(7) . ?
C48 H63 0.9500 . ?
C49 C50 1.422(7) . ?
C49 C66 1.476(7) . ?
C50 C51 1.417(7) . ?
C50 H64 0.9500 . ?
C51 H65 0.9500 . ?
C52 C53 1.386(7) . ?
C52 C57 1.387(7) . ?
C53 C54 1.390(7) . ?
C53 H66 0.9500 . ?
C54 C55 1.379(8) . ?
C54 C58 1.535(8) . ?
C55 C56 1.403(7) . ?
C55 H67 0.9500 . ?
C56 C57 1.390(7) . ?
C56 C62 1.532(7) . ?
C57 H68 0.9500 . ?
C58 C59 1.529(8) . ?
C58 C61 1.532(8) . ?
C58 C60 1.535(8) . ?
C59 H69 0.9800 . ?
C59 H70 0.9800 . ?
C59 H71 0.9800 . ?
C60 H72 0.9800 . ?
C60 H73 0.9800 . ?
C60 H74 0.9800 . ?
C61 H75 0.9800 . ?
C61 H76 0.9800 . ?
C61 H77 0.9800 . ?
C62 C65 1.523(8) . ?
C62 C64 1.533(8) . ?
C62 C63 1.536(8) . ?
C63 H78 0.9800 . ?
C63 H79 0.9800 . ?
C63 H80 0.9800 . ?
C64 H81 0.9800 . ?
C64 H82 0.9800 . ?
C64 H83 0.9800 . ?
C65 H84 0.9800 . ?
C65 H85 0.9800 . ?
C65 H86 0.9800 . ?
C66 C71 1.387(7) . ?
C66 C67 1.394(7) . ?
C67 C68 1.388(7) . ?
C67 H87 0.9500 . ?
C68 C69 1.400(7) . ?
C68 C72 1.522(7) . ?
C69 C70 1.394(7) . ?
C69 H88 0.9500 . ?
C70 C71 1.390(7) . ?
C70 C76 1.539(7) . ?
C71 H89 0.9500 . ?
C72 C75 1.521(7) . ?
C72 C73 1.529(7) . ?
C72 C74 1.538(8) . ?
C73 H90 0.9800 . ?
C73 H91 0.9800 . ?
C73 H92 0.9800 . ?
C74 H93 0.9800 . ?
C74 H94 0.9800 . ?
C74 H95 0.9800 . ?
C75 H96 0.9800 . ?
C75 H97 0.9800 . ?
C75 H98 0.9800 . ?
C76 C82 1.44(3) . ?
C76 C80 1.51(3) . ?
C76 C77 1.512(9) . ?
C76 C78 1.524(10) . ?
C76 C79 1.540(9) . ?
C76 C81 1.56(3) . ?
C77 H99 0.9800 . ?
C77 H100 0.9800 . ?
C77 H101 0.9800 . ?
C78 H102 0.9800 . ?
C78 H103 0.9800 . ?
C78 H104 0.9800 . ?
C79 H105 0.9800 . ?
C79 H106 0.9800 . ?
C79 H107 0.9800 . ?
C80 H108 0.9800 . ?
C80 H109 0.9800 . ?
C80 H110 0.9800 . ?
C81 H111 0.9800 . ?
C81 H112 0.9800 . ?
C81 H113 0.9800 . ?
C82 H114 0.9800 . ?
C82 H115 0.9800 . ?
C82 H116 0.9800 . ?
C83 C84 1.55(3) . ?
C83 H117 0.9800 . ?
C83 H118 0.9800 . ?
C83 H119 0.9800 . ?
C84 C85 1.50(2) . ?
C84 H120 0.9900 . ?
C84 H121 0.9900 . ?
C85 C86 1.64(3) . ?
C85 H122 0.9900 . ?
C85 H123 0.9900 . ?
C86 C87 1.48(3) . ?
C86 H124 0.9900 . ?
C86 H125 0.9900 . ?
C87 C88 1.49(3) . ?
C87 H126 0.9900 . ?
C87 H127 0.9900 . ?
C88 H128 0.9800 . ?
C88 H129 0.9800 . ?
C88 H130 0.9800 . ?

loop_
_geom_torsion_atom_site_label_1
_geom_torsion_atom_site_label_2
_geom_torsion_atom_site_label_3
_geom_torsion_atom_site_label_4
_geom_torsion
_geom_torsion_site_symmetry_1
_geom_torsion_site_symmetry_2
_geom_torsion_site_symmetry_3
_geom_torsion_site_symmetry_4
_geom_torsion_publ_flag
C5 C1 C2 C3 -1.3(5) . . . . ?
Ga1 C1 C2 C3 -178.7(3) . . . . ?
Fe1 C1 C2 C3 58.6(3) . . . . ?
C5 C1 C2 C6 173.8(4) . . . . ?
Ga1 C1 C2 C6 -3.5(6) . . . . ?
Fe1 C1 C2 C6 -126.3(5) . . . . ?
C5 C1 C2 Fe1 -59.9(3) . . . . ?
Ga1 C1 C2 Fe1 122.7(3) . . . . ?
C1 C2 C3 C4 0.9(6) . . . . ?
C6 C2 C3 C4 -174.0(5) . . . . ?
Fe1 C2 C3 C4 59.2(4) . . . . ?
C1 C2 C3 Fe1 -58.3(3) . . . . ?
C6 C2 C3 Fe1 126.9(5) . . . . ?
C2 C3 C4 C5 -0.1(6) . . . . ?
Fe1 C3 C4 C5 59.3(4) . . . . ?
C2 C3 C4 Fe1 -59.3(3) . . . . ?
C3 C4 C5 C1 -0.7(6) . . . . ?
Fe1 C4 C5 C1 58.7(3) . . . . ?
C3 C4 C5 C20 172.4(5) . . . . ?
Fe1 C4 C5 C20 -128.1(5) . . . . ?
C3 C4 C5 Fe1 -59.4(4) . . . . ?
C2 C1 C5 C4 1.3(5) . . . . ?
Ga1 C1 C5 C4 178.2(4) . . . . ?
Fe1 C1 C5 C4 -58.9(3) . . . . ?
C2 C1 C5 C20 -171.7(5) . . . . ?
Ga1 C1 C5 C20 5.2(8) . . . . ?
Fe1 C1 C5 C20 128.1(5) . . . . ?
C2 C1 C5 Fe1 60.2(3) . . . . ?
Ga1 C1 C5 Fe1 -122.9(4) . . . . ?
C3 C2 C6 C7 50.5(7) . . . . ?
C1 C2 C6 C7 -123.6(5) . . . . ?
Fe1 C2 C6 C7 146.2(4) . . . . ?
C3 C2 C6 C11 -135.9(5) . . . . ?
C1 C2 C6 C11 50.0(7) . . . . ?
Fe1 C2 C6 C11 -40.2(7) . . . . ?
C11 C6 C7 C8 -1.2(7) . . . . ?
C2 C6 C7 C8 172.5(5) . . . . ?
C6 C7 C8 C9 0.6(7) . . . . ?
C6 C7 C8 C12 -177.4(5) . . . . ?
C7 C8 C9 C10 -0.1(8) . . . . ?
C12 C8 C9 C10 177.9(5) . . . . ?
C8 C9 C10 C11 0.2(8) . . . . ?
C8 C9 C10 C16 -178.4(5) . . . . ?
C9 C10 C11 C6 -0.8(7) . . . . ?
C16 C10 C11 C6 177.7(5) . . . . ?
C7 C6 C11 C10 1.3(7) . . . . ?
C2 C6 C11 C10 -172.3(5) . . . . ?
C7 C8 C12 C14 -174.0(5) . . . . ?
C9 C8 C12 C14 8.1(8) . . . . ?
C7 C8 C12 C13 65.5(7) . . . . ?
C9 C8 C12 C13 -112.5(6) . . . . ?
C7 C8 C12 C15 -53.4(6) . . . . ?
C9 C8 C12 C15 128.6(6) . . . . ?
C11 C10 C16 C17 -117.5(6) . . . . ?
C9 C10 C16 C17 61.0(7) . . . . ?
C11 C10 C16 C19 2.4(8) . . . . ?
C9 C10 C16 C19 -179.1(5) . . . . ?
C11 C10 C16 C18 122.2(5) . . . . ?
C9 C10 C16 C18 -59.3(7) . . . . ?
C4 C5 C20 C21 136.6(5) . . . . ?
C1 C5 C20 C21 -51.5(7) . . . . ?
Fe1 C5 C20 C21 43.5(7) . . . . ?
C4 C5 C20 C25 -46.6(7) . . . . ?
C1 C5 C20 C25 125.3(5) . . . . ?
Fe1 C5 C20 C25 -139.7(4) . . . . ?
C25 C20 C21 C22 1.8(7) . . . . ?
C5 C20 C21 C22 178.5(5) . . . . ?
C20 C21 C22 C23 -2.5(7) . . . . ?
C20 C21 C22 C26 177.1(5) . . . . ?
C21 C22 C23 C24 1.5(8) . . . . ?
C26 C22 C23 C24 -178.1(5) . . . . ?
C22 C23 C24 C25 0.3(8) . . . . ?
C22 C23 C24 C30 -178.1(5) . . . . ?
C23 C24 C25 C20 -1.1(7) . . . . ?
C30 C24 C25 C20 177.3(5) . . . . ?
C21 C20 C25 C24 0.1(7) . . . . ?
C5 C20 C25 C24 -176.9(4) . . . . ?
C23 C22 C26 C27 132.9(5) . . . . ?
C21 C22 C26 C27 -46.7(7) . . . . ?
C23 C22 C26 C29 -107.9(6) . . . . ?
C21 C22 C26 C29 72.5(6) . . . . ?
C23 C22 C26 C28 12.2(8) . . . . ?
C21 C22 C26 C28 -167.4(5) . . . . ?
C25 C24 C30 C31 -80.4(9) . . . . ?
C23 C24 C30 C31 97.9(9) . . . . ?
C25 C24 C30 C36 129.7(8) . . . . ?
C23 C24 C30 C36 -52.1(9) . . . . ?
C25 C24 C30 C32 45.2(10) . . . . ?
C23 C24 C30 C32 -136.5(9) . . . . ?
C25 C24 C30 C34 -105.2(8) . . . . ?
C23 C24 C30 C34 73.1(8) . . . . ?
C25 C24 C30 C35 7.7(9) . . . . ?
C23 C24 C30 C35 -174.0(8) . . . . ?
C25 C24 C30 C33 160.5(7) . . . . ?
C23 C24 C30 C33 -21.2(9) . . . . ?
C41 C37 C38 C39 0.4(6) . . . . ?
Fe1 C37 C38 C39 -59.4(4) . . . . ?
C41 C37 C38 Fe1 59.8(4) . . . . ?
C37 C38 C39 C40 -0.6(6) . . . . ?
Fe1 C38 C39 C40 -59.6(4) . . . . ?
C37 C38 C39 Fe1 59.0(4) . . . . ?
C38 C39 C40 C41 0.6(6) . . . . ?
Fe1 C39 C40 C41 -58.8(4) . . . . ?
C38 C39 C40 Fe1 59.4(4) . . . . ?
C39 C40 C41 C37 -0.4(6) . . . . ?
Fe1 C40 C41 C37 -59.6(4) . . . . ?
C39 C40 C41 Fe1 59.2(4) . . . . ?
C38 C37 C41 C40 0.0(6) . . . . ?
Fe1 C37 C41 C40 60.0(4) . . . . ?
C38 C37 C41 Fe1 -60.0(4) . . . . ?
C46 C42 C43 C44 -1.0(6) . . . . ?
Ga1 C42 C43 C44 -149.6(4) . . . . ?
Fe2 C42 C43 C44 -60.6(4) . . . . ?
C46 C42 C43 Fe2 59.6(3) . . . . ?
Ga1 C42 C43 Fe2 -89.0(4) . . . . ?
C42 C43 C44 C45 0.8(6) . . . . ?
Fe2 C43 C44 C45 -59.9(4) . . . . ?
C42 C43 C44 Fe2 60.7(4) . . . . ?
C43 C44 C45 C46 -0.2(6) . . . . ?
Fe2 C44 C45 C46 -59.3(3) . . . . ?
C43 C44 C45 Fe2 59.1(4) . . . . ?
C44 C45 C46 C42 -0.4(5) . . . . ?
Fe2 C45 C46 C42 -59.6(3) . . . . ?
C44 C45 C46 Fe2 59.2(4) . . . . ?
C43 C42 C46 C45 0.9(5) . . . . ?
Ga1 C42 C46 C45 151.0(4) . . . . ?
Fe2 C42 C46 C45 59.6(3) . . . . ?
C43 C42 C46 Fe2 -58.8(3) . . . . ?
Ga1 C42 C46 Fe2 91.4(3) . . . . ?
C51 C47 C48 C49 0.1(5) . . . . ?
C52 C47 C48 C49 175.7(4) . . . . ?
Fe2 C47 C48 C49 60.3(3) . . . . ?
C51 C47 C48 Fe2 -60.3(3) . . . . ?
C52 C47 C48 Fe2 115.3(5) . . . . ?
C47 C48 C49 C50 -0.6(5) . . . . ?
Fe2 C48 C49 C50 58.7(3) . . . . ?
C47 C48 C49 C66 176.5(4) . . . . ?
Fe2 C48 C49 C66 -124.2(4) . . . . ?
C47 C48 C49 Fe2 -59.3(3) . . . . ?
C48 C49 C50 C51 0.9(5) . . . . ?
C66 C49 C50 C51 -176.1(4) . . . . ?
Fe2 C49 C50 C51 59.1(3) . . . . ?
C48 C49 C50 Fe2 -58.2(3) . . . . ?
C66 C49 C50 Fe2 124.8(5) . . . . ?
C49 C50 C51 C47 -0.9(5) . . . . ?
Fe2 C50 C51 C47 59.0(3) . . . . ?
C49 C50 C51 Fe2 -59.9(3) . . . . ?
C48 C47 C51 C50 0.5(5) . . . . ?
C52 C47 C51 C50 -175.2(4) . . . . ?
Fe2 C47 C51 C50 -59.8(3) . . . . ?
C48 C47 C51 Fe2 60.3(3) . . . . ?
C52 C47 C51 Fe2 -115.4(5) . . . . ?
C48 C47 C52 C53 -10.1(7) . . . . ?
C51 C47 C52 C53 164.7(5) . . . . ?
Fe2 C47 C52 C53 77.9(6) . . . . ?
C48 C47 C52 C57 174.0(4) . . . . ?
C51 C47 C52 C57 -11.1(7) . . . . ?
Fe2 C47 C52 C57 -97.9(5) . . . . ?
C57 C52 C53 C54 1.4(7) . . . . ?
C47 C52 C53 C54 -174.5(4) . . . . ?
C52 C53 C54 C55 -1.7(7) . . . . ?
C52 C53 C54 C58 176.8(5) . . . . ?
C53 C54 C55 C56 1.7(7) . . . . ?
C58 C54 C55 C56 -176.8(5) . . . . ?
C54 C55 C56 C57 -1.3(7) . . . . ?
C54 C55 C56 C62 179.2(5) . . . . ?
C53 C52 C57 C56 -1.0(7) . . . . ?
C47 C52 C57 C56 174.9(4) . . . . ?
C55 C56 C57 C52 0.9(7) . . . . ?
C62 C56 C57 C52 -179.6(5) . . . . ?
C55 C54 C58 C59 -0.3(7) . . . . ?
C53 C54 C58 C59 -178.7(5) . . . . ?
C55 C54 C58 C61 -120.8(5) . . . . ?
C53 C54 C58 C61 60.7(6) . . . . ?
C55 C54 C58 C60 119.2(6) . . . . ?
C53 C54 C58 C60 -59.2(6) . . . . ?
C57 C56 C62 C65 9.9(7) . . . . ?
C55 C56 C62 C65 -170.6(5) . . . . ?
C57 C56 C62 C64 130.3(5) . . . . ?
C55 C56 C62 C64 -50.3(6) . . . . ?
C57 C56 C62 C63 -110.5(6) . . . . ?
C55 C56 C62 C63 69.0(6) . . . . ?
C50 C49 C66 C71 -46.5(7) . . . . ?
C48 C49 C66 C71 137.0(5) . . . . ?
Fe2 C49 C66 C71 46.2(6) . . . . ?
C50 C49 C66 C67 130.9(5) . . . . ?
C48 C49 C66 C67 -45.6(7) . . . . ?
Fe2 C49 C66 C67 -136.4(4) . . . . ?
C71 C66 C67 C68 0.4(7) . . . . ?
C49 C66 C67 C68 -177.1(4) . . . . ?
C66 C67 C68 C69 -0.8(7) . . . . ?
C66 C67 C68 C72 176.4(4) . . . . ?
C67 C68 C69 C70 -0.5(7) . . . . ?
C72 C68 C69 C70 -177.8(4) . . . . ?
C68 C69 C70 C71 2.2(7) . . . . ?
C68 C69 C70 C76 -175.0(5) . . . . ?
C67 C66 C71 C70 1.4(7) . . . . ?
C49 C66 C71 C70 178.9(4) . . . . ?
C69 C70 C71 C66 -2.6(7) . . . . ?
C76 C70 C71 C66 174.6(5) . . . . ?
C67 C68 C72 C75 -112.7(5) . . . . ?
C69 C68 C72 C75 64.5(6) . . . . ?
C67 C68 C72 C73 7.3(7) . . . . ?
C69 C68 C72 C73 -175.5(5) . . . . ?
C67 C68 C72 C74 127.0(5) . . . . ?
C69 C68 C72 C74 -55.7(6) . . . . ?
C71 C70 C76 C82 120.2(15) . . . . ?
C69 C70 C76 C82 -62.6(16) . . . . ?
C71 C70 C76 C80 -113.2(17) . . . . ?
C69 C70 C76 C80 63.9(18) . . . . ?
C71 C70 C76 C77 -71.8(7) . . . . ?
C69 C70 C76 C77 105.3(7) . . . . ?
C71 C70 C76 C78 51.0(7) . . . . ?
C69 C70 C76 C78 -131.9(6) . . . . ?
C71 C70 C76 C79 168.8(5) . . . . ?
C69 C70 C76 C79 -14.1(8) . . . . ?
C71 C70 C76 C81 2.2(16) . . . . ?
C69 C70 C76 C81 179.3(15) . . . . ?
C83 C84 C85 C86 172.7(13) . . . . ?
C84 C85 C86 C87 161.8(12) . . . . ?
C85 C86 C87 C88 172.6(16) . . . . ?
